data_9017745
loop_
_publ_author_name
'Pekov, I. V.'
'Zubkova, N. V.'
'Yapaskurt, V. O.'
'Belakovskiy, D. I.'
'Chukanov, N. V.'
'Kasatkin, A. V.'
'Kuznetsov, A. M.'
'Pushcharovsky, D. Y.'

_publ_section_title
;
 Kobyashevite, Cu5(SO4)2(OH)6*4H2O, a new devilline-group mineral from the Vishnevye
 Mountains, South Urals, Russia
;
_journal_name_full 'Mineralogy and Petrology'
_journal_page_first 201
_journal_page_last 210
_journal_volume 107
_journal_year 2013
_chemical_compound_source 'Kapitalnaya mine, South Urals, Russia'
_chemical_formula_sum 'Cu5 H14 O18 S2'
_chemical_name_mineral Kobyashevite
_space_group_IT_number 2
_space_group_name_Hall '-P 1'
_space_group_name_H-M_alt 'P -1'
_symmetry_space_group_name_H-M 'P -1'
_cell_angle_alpha 102.883
_cell_angle_beta 92.348
_cell_angle_gamma 92.597
_cell_length_a 6.0731
_cell_length_b 11.0597
_cell_length_c 5.5094
_cell_formula_units_Z 1
_cell_volume 359.867
_database_code_amcsd 0020496
_exptl_crystal_density_diffrn 3.156
_cod_data_source_file inputs/fixed/downloads/18/18708.cif
_cod_data_source_block 18708
_cod_original_formula_sum 'Cu5 S2 O18 H14'
_cod_database_code 9017745

loop_
_space_group_symop_operation_xyz
x,y,z
-x,-y,-z

loop_
_atom_site_aniso_label
_atom_site_aniso_U_11
_atom_site_aniso_U_22
_atom_site_aniso_U_33
_atom_site_aniso_U_12
_atom_site_aniso_U_13
_atom_site_aniso_U_23
Cu1 0.01040 0.02320 0.01050 -0.00080 0.00130 0.00390
Cu2 0.01030 0.02350 0.01250 0.00130 0.00330 0.00440
Cu3 0.00830 0.02170 0.01110 0.00000 0.00180 0.00310
Cu4 0.02290 0.02610 0.03550 -0.00780 0.01410 -0.00900
S1 0.01810 0.01500 0.01970 0.00120 0.00510 0.00190
O1 0.01370 0.01600 0.01520 -0.00010 0.00050 0.00510
O2 0.01430 0.01800 0.01330 -0.00040 -0.00010 0.00400
O3 0.01020 0.01500 0.01340 0.00060 0.00170 0.00040
O4 0.01520 0.01500 0.02100 0.00080 0.00280 0.00490
O5 0.03340 0.02300 0.02600 -0.00460 0.01880 0.00300
O6 0.02850 0.02900 0.03900 0.01340 0.00930 0.01010
O7 0.02530 0.03000 0.02170 0.00390 0.00110 -0.00640
O8 0.02700 0.02000 0.05100 -0.00810 0.02170 -0.00700
O9 0.01490 0.02900 0.02800 -0.00290 0.00750 0.00100

loop_
_atom_site_label
_atom_site_fract_x
_atom_site_fract_y
_atom_site_fract_z
_atom_site_U_iso_or_equiv
Cu1 0.00000 0.00000 0.00000 0.01470
Cu2 0.50000 0.00000 0.00000 0.01530
Cu3 0.75095 -0.00256 0.50483 0.01379
Cu4 0.50000 0.50000 0.00000 0.03060
S1 0.82222 0.27673 0.28630 0.01780
O1 0.73500 -0.09110 0.83620 0.01480
H1 0.71300 -0.17100 0.83800 0.01400
O2 0.50300 0.08290 0.70970 0.01500
H2 0.51200 0.16600 0.74400 0.01400
O3 0.00890 0.07910 0.71080 0.01330
H3 -0.00900 0.15990 0.75800 0.01400
O4 0.76730 0.14210 0.24720 0.01680
O5 0.96750 0.29700 0.09280 0.02770
O6 0.61840 0.34220 0.27540 0.03130
O7 0.93870 0.32130 0.53250 0.02740
O8 0.22810 0.49310 0.15090 0.03500
H81 0.13900 0.42400 0.12200 0.02600
H82 0.16500 0.55500 0.25200 0.09000
O9 0.39100 0.36240 0.70860 0.02480
H91 0.24900 0.36500 0.66300 0.05200
H92 0.48800 0.39000 0.61300 0.09000

loop_
_cod_related_entry_id
_cod_related_entry_database
_cod_related_entry_code
1 AMCSD 0020496
